data_4333415
loop_
_publ_author_name
'Chaudhuri, Phalguni'
'Weyherm\"uller, Thomas'
'Wagner, Rita'
'Khanra, Sumit'
'Biswas, Biplab'
'Bothe, Eberhard'
'Bill, Eckhard'

_publ_section_title
;
 Tridentate Facial Ligation of Tris(pyridine-2-aldoximato)nickel(II) and
 Tris(imidazole-2-aldoximato)nickel(II) To Generate NiIIFeIIINiII,
 MnIIINiII, NiIINiII, and ZnIINiIIand the Electrooxidized MnIVNiII,
 NiIINiIII, and ZnIINiIIISpecies:&#x00A0; A Magnetostructural,
 Electrochemical, and EPR Spectroscopic Study
;
_journal_issue 21
_journal_name_full 'Inorganic Chemistry'
_journal_page_first 9003
_journal_page_last 9016
_journal_paper_doi 10.1021/ic701073j
_journal_volume 46
_journal_year 2007
_chemical_formula_moiety '[C27 H36 Mn N9 Ni O3]2+, 2 (Cl O4)-, MeCN'
_chemical_formula_sum 'C29 H39 Cl2 Mn N10 Ni O11'
_chemical_formula_weight 888.25
_chemical_name_systematic
;
  ?
;
_space_group_IT_number 15
_symmetry_cell_setting monoclinic
_symmetry_space_group_name_Hall '-C 2yc'
_symmetry_space_group_name_H-M 'C 1 2/c 1'
_atom_sites_solution_hydrogens geom
_atom_sites_solution_primary direct
_atom_sites_solution_secondary difmap
_audit_creation_method SHELXL-97
_cell_angle_alpha 90.00
_cell_angle_beta 90.73(1)
_cell_angle_gamma 90.00
_cell_formula_units_Z 8
_cell_length_a 19.9574(7)
_cell_length_b 24.6226(9)
_cell_length_c 14.9959(6)
_cell_measurement_temperature 100(2)
_cell_volume 7368.4(5)
_computing_cell_refinement 'Nonius Collect Software'
_computing_data_collection 'Nonius Collect Software'
_computing_data_reduction 'Nonius Collect Software'
_computing_structure_refinement 'SHELXL-97 (Sheldrick, 1997)'
_computing_structure_solution 'SHELXS-97 (Sheldrick, 1990)'
_diffrn_ambient_temperature 100(2)
_diffrn_measured_fraction_theta_full 0.999
_diffrn_measured_fraction_theta_max 0.999
_diffrn_measurement_device_type 'Nonius Kappa-CCD'
_diffrn_measurement_method '1028 images at 1.0 deg. stepwise rotation in omega and phi, 210 sec./frame'
_diffrn_radiation_monochromator graphite
_diffrn_radiation_source 'rotating anode'
_diffrn_radiation_type MoK\a
_diffrn_radiation_wavelength 0.71073
_diffrn_reflns_av_R_equivalents 0.0864
_diffrn_reflns_av_sigmaI/netI 0.0536
_diffrn_reflns_limit_h_max 28
_diffrn_reflns_limit_h_min -28
_diffrn_reflns_limit_k_max 35
_diffrn_reflns_limit_k_min -35
_diffrn_reflns_limit_l_max 21
_diffrn_reflns_limit_l_min -21
_diffrn_reflns_number 103950
_diffrn_reflns_theta_full 30.97
_diffrn_reflns_theta_max 30.97
_diffrn_reflns_theta_min 2.95
_exptl_absorpt_coefficient_mu 1.070
_exptl_absorpt_correction_type none
_exptl_crystal_colour red
_exptl_crystal_density_diffrn 1.601
_exptl_crystal_density_method 'not measured'
_exptl_crystal_description 'transparent parallelepiped'
_exptl_crystal_F_000 3664
_exptl_crystal_size_max 0.04
_exptl_crystal_size_mid 0.03
_exptl_crystal_size_min 0.02
_refine_diff_density_max 1.068
_refine_diff_density_min -0.935
_refine_diff_density_rms 0.091
_refine_ls_extinction_method none
_refine_ls_goodness_of_fit_ref 1.025
_refine_ls_hydrogen_treatment mixed
_refine_ls_matrix_type full
_refine_ls_number_parameters 507
_refine_ls_number_reflns 11701
_refine_ls_number_restraints 0
_refine_ls_restrained_S_all 1.025
_refine_ls_R_factor_all 0.0860
_refine_ls_R_factor_gt 0.0500
_refine_ls_shift/su_max 0.001
_refine_ls_shift/su_mean 0.000
_refine_ls_structure_factor_coef Fsqd
_refine_ls_weighting_details 'w=1/[\s^2^(Fo^2^)+(0.0375P)^2^+23.4182P] where P=(Fo^2^+2Fc^2^)/3'
_refine_ls_weighting_scheme calc
_refine_ls_wR_factor_gt 0.0983
_refine_ls_wR_factor_ref 0.1130
_reflns_number_gt 8284
_reflns_number_total 11701
_reflns_threshold_expression >2sigma(I)
_cod_data_source_file ic701073jsup1.cif
_cod_data_source_block 2
_cod_depositor_comments
;
The following automatic conversions were performed:

'_symmetry_cell_setting' value 'Monoclinic' changed to 'monoclinic'
according to /home/saulius/struct/CIF-dictionaries/cif_core.dic
dictionary named 'cif_core.dic' version 2.4.2 from 2011-04-26.

Automatic conversion script
Id: cif_fix_values 1891 2012-01-12 08:04:46Z andrius 

The following automatic conversions were performed:

'_refine_ls_weighting_scheme' value 'calc
w=1/[\s^2^(Fo^2^)+(0.0375P)^2^+23.4182P] where P=(Fo^2^+2Fc^2^)/3'
was changed to 'calc'. New tag '_refine_ls_weighting_details' was
created. The value of the new tag was set to
'w=1/[\s^2^(Fo^2^)+(0.0375P)^2^+23.4182P] where P=(Fo^2^+2Fc^2^)/3'.

Automatic conversion script
Id: cif_fix_values 3143 2015-03-26 13:38:13Z robertas 
;
_cod_original_sg_symbol_H-M C2/c
_cod_database_code 4333415

loop_
_symmetry_equiv_pos_as_xyz
'x, y, z'
'-x, y, -z+1/2'
'x+1/2, y+1/2, z'
'-x+1/2, y+1/2, -z+1/2'
'-x, -y, -z'
'x, -y, z-1/2'
'-x+1/2, -y+1/2, -z'
'x+1/2, -y+1/2, z-1/2'

loop_
_atom_site_label
_atom_site_type_symbol
_atom_site_fract_x
_atom_site_fract_y
_atom_site_fract_z
_atom_site_U_iso_or_equiv
_atom_site_adp_type
_atom_site_occupancy
_atom_site_calc_flag
_atom_site_refinement_flags
Mn1 Mn 0.278604(17) 0.062521(15) 0.39132(2) 0.01513(8) Uani 1 d .
N1 N 0.31854(10) 0.08825(9) 0.26049(14) 0.0202(4) Uani 1 d .
Ni2 Ni 0.157300(15) 0.122290(13) 0.52703(2) 0.01588(7) Uani 1 d .
C2 C 0.28993(13) 0.04781(11) 0.19727(17) 0.0212(5) Uani 1 d .
H2A H 0.3102 0.0528 0.1379 0.025 Uiso 1 calc R
H2B H 0.2410 0.0538 0.1910 0.025 Uiso 1 calc R
C3 C 0.30292(12) -0.00981(11) 0.22947(16) 0.0204(5) Uani 1 d .
H3A H 0.2771 -0.0356 0.1919 0.024 Uiso 1 calc R
H3B H 0.3511 -0.0184 0.2235 0.024 Uiso 1 calc R
N4 N 0.28298(10) -0.01621(9) 0.32518(14) 0.0192(4) Uani 1 d .
C5 C 0.33514(12) -0.04472(10) 0.37973(17) 0.0201(5) Uani 1 d .
H5A H 0.3468 -0.0796 0.3510 0.024 Uiso 1 calc R
H5B H 0.3174 -0.0527 0.4397 0.024 Uiso 1 calc R
C6 C 0.39746(12) -0.00940(11) 0.38848(17) 0.0210(5) Uani 1 d .
H6A H 0.4285 -0.0255 0.4331 0.025 Uiso 1 calc R
H6B H 0.4207 -0.0082 0.3306 0.025 Uiso 1 calc R
N7 N 0.37959(10) 0.04724(9) 0.41648(13) 0.0183(4) Uani 1 d .
C8 C 0.41650(12) 0.08865(11) 0.36201(16) 0.0208(5) Uani 1 d .
H8A H 0.4652 0.0814 0.3658 0.025 Uiso 1 calc R
H8B H 0.4083 0.1254 0.3865 0.025 Uiso 1 calc R
C9 C 0.39365(12) 0.08678(11) 0.26540(17) 0.0212(5) Uani 1 d .
H9A H 0.4123 0.1182 0.2328 0.025 Uiso 1 calc R
H9B H 0.4102 0.0531 0.2371 0.025 Uiso 1 calc R
C10 C 0.29512(15) 0.14356(11) 0.23677(18) 0.0265(6) Uani 1 d .
H10A H 0.2461 0.1437 0.2314 0.040 Uiso 1 calc R
H10B H 0.3146 0.1545 0.1798 0.040 Uiso 1 calc R
H10C H 0.3091 0.1692 0.2834 0.040 Uiso 1 calc R
C11 C 0.21921(12) -0.04688(12) 0.33084(19) 0.0256(6) Uani 1 d .
H11A H 0.1847 -0.0287 0.2947 0.038 Uiso 1 calc R
H11B H 0.2050 -0.0484 0.3931 0.038 Uiso 1 calc R
H11C H 0.2259 -0.0839 0.3085 0.038 Uiso 1 calc R
C12 C 0.39813(12) 0.05519(12) 0.51229(16) 0.0233(5) Uani 1 d .
H12A H 0.3733 0.0293 0.5489 0.035 Uiso 1 calc R
H12B H 0.3869 0.0923 0.5303 0.035 Uiso 1 calc R
H12C H 0.4463 0.0491 0.5206 0.035 Uiso 1 calc R
O21 O 0.29096(9) 0.13816(8) 0.43951(12) 0.0230(4) Uani 1 d .
N22 N 0.25363(10) 0.14834(9) 0.51189(14) 0.0198(4) Uani 1 d .
C23 C 0.28081(13) 0.17387(11) 0.57783(17) 0.0240(5) Uani 1 d .
H23 H 0.3251 0.1878 0.5750 0.029 Uiso 1 calc R
C24 C 0.23992(13) 0.18023(11) 0.65727(17) 0.0212(5) Uani 1 d .
C25 C 0.26241(14) 0.20793(12) 0.73260(18) 0.0262(6) Uani 1 d .
H25 H 0.3057 0.2239 0.7340 0.031 Uiso 1 calc R
C26 C 0.22091(14) 0.21192(11) 0.80581(18) 0.0258(6) Uani 1 d .
H26 H 0.2354 0.2306 0.8581 0.031 Uiso 1 calc R
C27 C 0.15808(13) 0.18827(11) 0.80130(17) 0.0229(5) Uani 1 d .
H27 H 0.1285 0.1907 0.8502 0.027 Uiso 1 calc R
C28 C 0.13907(12) 0.16098(10) 0.72436(16) 0.0188(5) Uani 1 d .
H28 H 0.0959 0.1448 0.7218 0.023 Uiso 1 calc R
N29 N 0.17875(10) 0.15631(8) 0.65309(13) 0.0172(4) Uani 1 d .
O31 O 0.18844(8) 0.06970(7) 0.34800(11) 0.0189(3) Uani 1 d .
N32 N 0.15473(10) 0.10996(9) 0.39150(14) 0.0180(4) Uani 1 d .
C33 C 0.12355(12) 0.14478(11) 0.34295(17) 0.0210(5) Uani 1 d .
H33 H 0.1199 0.1412 0.2800 0.025 Uiso 1 calc R
C34 C 0.09393(12) 0.19033(11) 0.39056(16) 0.0196(5) Uani 1 d .
C35 C 0.05986(13) 0.23175(12) 0.34656(19) 0.0260(6) Uani 1 d .
H35 H 0.0543 0.2308 0.2836 0.031 Uiso 1 calc R
C36 C 0.03404(13) 0.27445(12) 0.3954(2) 0.0288(6) Uani 1 d .
H36 H 0.0098 0.3028 0.3667 0.035 Uiso 1 calc R
C37 C 0.04423(13) 0.27502(11) 0.48681(19) 0.0251(5) Uani 1 d .
H37 H 0.0270 0.3038 0.5219 0.030 Uiso 1 calc R
C38 C 0.07992(13) 0.23292(11) 0.52653(18) 0.0225(5) Uani 1 d .
H38 H 0.0871 0.2338 0.5893 0.027 Uiso 1 calc R
N39 N 0.10473(10) 0.19117(9) 0.48038(14) 0.0192(4) Uani 1 d .
O41 O 0.25210(8) 0.02691(7) 0.51009(12) 0.0197(4) Uani 1 d .
N42 N 0.19162(10) 0.04391(9) 0.53806(13) 0.0174(4) Uani 1 d .
C43 C 0.14962(12) 0.00772(10) 0.56474(16) 0.0186(5) Uani 1 d .
H43 H 0.1616 -0.0295 0.5707 0.022 Uiso 1 calc R
C44 C 0.08223(11) 0.02764(10) 0.58531(16) 0.0176(5) Uani 1 d .
C45 C 0.03206(12) -0.00642(11) 0.61591(17) 0.0216(5) Uani 1 d .
H45 H 0.0414 -0.0435 0.6284 0.026 Uiso 1 calc R
C46 C -0.03196(13) 0.01439(11) 0.62810(18) 0.0240(5) Uani 1 d .
H46 H -0.0671 -0.0083 0.6484 0.029 Uiso 1 calc R
C47 C -0.04343(12) 0.06869(11) 0.61004(18) 0.0235(5) Uani 1 d .
H47 H -0.0867 0.0839 0.6177 0.028 Uiso 1 calc R
C48 C 0.00924(12) 0.10068(11) 0.58054(17) 0.0210(5) Uani 1 d .
H48 H 0.0012 0.1380 0.5689 0.025 Uiso 1 calc R
N49 N 0.07095(10) 0.08090(9) 0.56792(13) 0.0176(4) Uani 1 d .
Cl50 Cl 0.13902(3) 0.16769(3) 0.07601(4) 0.02945(15) Uani 1 d .
O51 O 0.19831(18) 0.1564(3) 0.0314(2) 0.171(3) Uani 1 d .
O52 O 0.1199(2) 0.12080(11) 0.12200(18) 0.0806(12) Uani 1 d .
O53 O 0.14969(19) 0.20874(11) 0.14078(19) 0.0777(11) Uani 1 d .
O54 O 0.09003(11) 0.18405(9) 0.01138(14) 0.0367(5) Uani 1 d .
Cl60 Cl 0.5000 0.22986(4) 0.2500 0.0304(2) Uani 1 d S
O61 O 0.4993(8) 0.28603(15) 0.2693(6) 0.039(2) Uani 0.50 d P
O62 O 0.5679(2) 0.21492(18) 0.2183(3) 0.0333(9) Uani 0.50 d P
O63 O 0.4801(3) 0.1962(2) 0.3156(4) 0.0570(15) Uani 0.50 d P
O64 O 0.4566(2) 0.2200(2) 0.1682(3) 0.0522(14) Uani 0.50 d P
Cl70 Cl 0.5000 0.09656(4) 0.7500 0.0385(3) Uani 1 d S
O71 O 0.45386(18) 0.12711(14) 0.7957(4) 0.129(2) Uani 1 d .
O72 O 0.46450(15) 0.06023(19) 0.6928(2) 0.0987(15) Uani 1 d .
N80 N 0.42195(13) -0.09905(11) 0.54918(16) 0.0310(5) Uani 1 d .
C81 C 0.39706(14) -0.13733(12) 0.52273(19) 0.0274(6) Uani 1 d .
C82 C 0.36445(19) -0.18584(14) 0.4885(3) 0.0480(9) Uani 1 d .
H82A H 0.3159 -0.1826 0.4959 0.072 Uiso 1 calc R
H82B H 0.3809 -0.2176 0.5215 0.072 Uiso 1 calc R
H82C H 0.3745 -0.1900 0.4251 0.072 Uiso 1 calc R

loop_
_atom_site_aniso_label
_atom_site_aniso_U_11
_atom_site_aniso_U_22
_atom_site_aniso_U_33
_atom_site_aniso_U_23
_atom_site_aniso_U_13
_atom_site_aniso_U_12
Mn1 0.01298(16) 0.01826(18) 0.01413(16) -0.00056(14) 0.00008(12) -0.00142(13)
N1 0.0199(10) 0.0210(11) 0.0195(10) -0.0023(8) -0.0024(8) -0.0018(8)
Ni2 0.01420(14) 0.01894(15) 0.01451(14) 0.00037(12) 0.00016(10) 0.00059(12)
C2 0.0207(12) 0.0255(13) 0.0173(11) -0.0038(10) -0.0013(9) -0.0020(10)
C3 0.0190(11) 0.0242(13) 0.0179(11) -0.0050(10) 0.0014(9) -0.0018(10)
N4 0.0148(9) 0.0233(11) 0.0196(10) 0.0003(8) 0.0009(7) -0.0019(8)
C5 0.0177(11) 0.0191(12) 0.0236(12) 0.0004(10) 0.0000(9) 0.0012(9)
C6 0.0139(10) 0.0270(13) 0.0222(12) 0.0007(10) 0.0013(9) 0.0032(9)
N7 0.0164(9) 0.0233(11) 0.0151(9) -0.0001(8) -0.0006(7) -0.0028(8)
C8 0.0176(11) 0.0249(13) 0.0200(12) 0.0002(10) 0.0011(9) -0.0068(10)
C9 0.0193(11) 0.0252(13) 0.0189(12) 0.0004(10) 0.0015(9) -0.0049(10)
C10 0.0338(15) 0.0239(14) 0.0218(13) 0.0035(11) -0.0025(11) 0.0020(11)
C11 0.0170(12) 0.0270(14) 0.0327(14) -0.0015(11) -0.0005(10) -0.0065(10)
C12 0.0171(11) 0.0358(15) 0.0170(11) 0.0007(11) -0.0035(9) -0.0014(10)
O21 0.0215(9) 0.0300(10) 0.0175(8) -0.0014(7) 0.0056(7) -0.0044(7)
N22 0.0175(10) 0.0246(11) 0.0172(10) 0.0011(8) 0.0024(8) -0.0004(8)
C23 0.0196(12) 0.0294(14) 0.0230(13) -0.0026(11) 0.0039(10) -0.0077(10)
C24 0.0215(12) 0.0230(13) 0.0192(12) -0.0007(10) -0.0001(9) -0.0018(10)
C25 0.0256(13) 0.0271(14) 0.0258(13) -0.0040(11) -0.0007(10) -0.0064(11)
C26 0.0319(14) 0.0253(14) 0.0201(12) -0.0044(11) -0.0026(10) 0.0010(11)
C27 0.0276(13) 0.0224(13) 0.0187(12) -0.0002(10) 0.0040(10) 0.0070(10)
C28 0.0182(11) 0.0204(12) 0.0178(11) 0.0010(9) 0.0014(9) 0.0043(9)
N29 0.0178(9) 0.0171(10) 0.0168(10) 0.0015(8) -0.0002(7) 0.0006(8)
O31 0.0165(8) 0.0234(9) 0.0169(8) -0.0039(7) -0.0017(6) 0.0028(7)
N32 0.0149(9) 0.0208(10) 0.0183(10) -0.0024(8) 0.0007(7) -0.0003(8)
C33 0.0198(11) 0.0272(13) 0.0160(11) 0.0004(10) -0.0016(9) 0.0015(10)
C34 0.0156(11) 0.0235(13) 0.0198(12) 0.0019(10) -0.0003(9) 0.0002(9)
C35 0.0213(12) 0.0319(15) 0.0248(13) 0.0056(11) -0.0027(10) 0.0032(11)
C36 0.0212(13) 0.0272(14) 0.0378(16) 0.0098(12) -0.0017(11) 0.0051(11)
C37 0.0206(12) 0.0212(13) 0.0337(15) 0.0005(11) 0.0034(10) 0.0029(10)
C38 0.0208(12) 0.0222(13) 0.0246(13) 0.0004(10) 0.0019(10) -0.0007(10)
N39 0.0169(9) 0.0213(11) 0.0193(10) 0.0019(8) 0.0009(8) 0.0007(8)
O41 0.0115(7) 0.0262(9) 0.0215(9) -0.0005(7) 0.0012(6) 0.0033(7)
N42 0.0142(9) 0.0222(10) 0.0157(9) -0.0007(8) -0.0005(7) 0.0020(8)
C43 0.0168(11) 0.0191(12) 0.0199(12) 0.0005(9) -0.0016(9) 0.0025(9)
C44 0.0153(10) 0.0216(12) 0.0161(11) -0.0007(9) 0.0001(8) 0.0006(9)
C45 0.0219(12) 0.0206(12) 0.0224(12) 0.0020(10) 0.0023(10) -0.0006(10)
C46 0.0185(12) 0.0264(14) 0.0272(13) -0.0017(11) 0.0052(10) -0.0042(10)
C47 0.0161(11) 0.0270(14) 0.0276(13) -0.0028(11) 0.0036(10) 0.0021(10)
C48 0.0155(11) 0.0239(13) 0.0235(12) -0.0022(10) 0.0000(9) 0.0012(9)
N49 0.0161(9) 0.0202(10) 0.0163(10) -0.0009(8) -0.0005(7) -0.0001(8)
Cl50 0.0296(3) 0.0361(4) 0.0225(3) 0.0069(3) -0.0048(2) -0.0036(3)
O51 0.047(2) 0.407(9) 0.058(2) 0.045(4) 0.0127(17) 0.072(4)
O52 0.173(4) 0.0321(14) 0.0363(14) 0.0087(12) -0.0238(18) -0.0348(19)
O53 0.145(3) 0.0326(14) 0.0537(16) 0.0119(12) -0.0623(18) -0.0362(17)
O54 0.0371(12) 0.0413(13) 0.0314(11) -0.0044(10) -0.0161(9) 0.0010(10)
Cl60 0.0255(5) 0.0242(5) 0.0416(6) 0.000 0.0044(4) 0.000
O61 0.0236(17) 0.0217(17) 0.073(8) -0.002(2) 0.017(6) 0.001(2)
O62 0.028(2) 0.029(2) 0.044(3) 0.0008(19) 0.0071(19) 0.0122(18)
O63 0.087(4) 0.038(3) 0.047(3) -0.004(2) 0.034(3) -0.023(3)
O64 0.042(3) 0.069(4) 0.046(3) -0.022(3) -0.013(2) 0.009(3)
Cl70 0.0539(7) 0.0261(5) 0.0361(6) 0.000 0.0188(5) 0.000
O71 0.078(2) 0.069(2) 0.243(5) -0.096(3) 0.112(3) -0.0468(19)
O72 0.0457(17) 0.194(4) 0.0564(18) -0.071(2) -0.0107(14) 0.009(2)
N80 0.0331(13) 0.0335(14) 0.0263(12) 0.0048(11) -0.0063(10) -0.0003(11)
C81 0.0256(13) 0.0287(15) 0.0279(14) 0.0008(12) -0.0012(11) 0.0072(11)
C82 0.046(2) 0.0313(18) 0.067(2) -0.0150(17) 0.0005(17) -0.0029(15)

loop_
_atom_type_symbol
_atom_type_description
_atom_type_scat_dispersion_real
_atom_type_scat_dispersion_imag
_atom_type_scat_source
C C 0.0033 0.0016 'International Tables Vol C Tables 4.2.6.8 and 6.1.1.4'
H H 0.0000 0.0000 'International Tables Vol C Tables 4.2.6.8 and 6.1.1.4'
N N 0.0061 0.0033 'International Tables Vol C Tables 4.2.6.8 and 6.1.1.4'
O O 0.0106 0.0060 'International Tables Vol C Tables 4.2.6.8 and 6.1.1.4'
Cl Cl 0.1484 0.1585 'International Tables Vol C Tables 4.2.6.8 and 6.1.1.4'
Mn Mn 0.3368 0.7283 'International Tables Vol C Tables 4.2.6.8 and 6.1.1.4'
Ni Ni 0.3393 1.1124 'International Tables Vol C Tables 4.2.6.8 and 6.1.1.4'

loop_
_geom_angle_atom_site_label_1
_geom_angle_atom_site_label_2
_geom_angle_atom_site_label_3
_geom_angle
_geom_angle_site_symmetry_1
_geom_angle_site_symmetry_3
O31 Mn1 O21 98.45(8) . .
O31 Mn1 O41 94.71(7) . .
O21 Mn1 O41 96.61(7) . .
O31 Mn1 N7 169.46(8) . .
O21 Mn1 N7 89.33(8) . .
O41 Mn1 N7 91.44(7) . .
O31 Mn1 N4 88.32(8) . .
O21 Mn1 N4 168.91(7) . .
O41 Mn1 N4 91.55(8) . .
N7 Mn1 N4 82.95(8) . .
O31 Mn1 N1 91.16(8) . .
O21 Mn1 N1 90.55(8) . .
O41 Mn1 N1 169.97(8) . .
N7 Mn1 N1 81.60(8) . .
N4 Mn1 N1 80.49(8) . .
C10 N1 C2 110.2(2) . .
C10 N1 C9 110.2(2) . .
C2 N1 C9 113.0(2) . .
C10 N1 Mn1 111.03(16) . .
C2 N1 Mn1 103.51(15) . .
C9 N1 Mn1 108.63(15) . .
N22 Ni2 N42 89.47(8) . .
N22 Ni2 N32 87.03(8) . .
N42 Ni2 N32 86.85(8) . .
N22 Ni2 N49 164.15(8) . .
N42 Ni2 N49 78.14(8) . .
N32 Ni2 N49 101.93(8) . .
N22 Ni2 N29 78.12(8) . .
N42 Ni2 N29 103.74(8) . .
N32 Ni2 N29 161.53(8) . .
N49 Ni2 N29 95.11(8) . .
N22 Ni2 N39 100.11(8) . .
N42 Ni2 N39 161.15(8) . .
N32 Ni2 N39 77.57(8) . .
N49 Ni2 N39 94.62(8) . .
N29 Ni2 N39 94.15(8) . .
N1 C2 C3 111.1(2) . .
N4 C3 C2 110.8(2) . .
C11 N4 C5 108.8(2) . .
C11 N4 C3 110.2(2) . .
C5 N4 C3 112.44(19) . .
C11 N4 Mn1 112.80(16) . .
C5 N4 Mn1 101.59(15) . .
C3 N4 Mn1 110.74(15) . .
N4 C5 C6 110.0(2) . .
N7 C6 C5 110.99(19) . .
C12 N7 C6 109.5(2) . .
C12 N7 C8 108.47(19) . .
C6 N7 C8 110.98(19) . .
C12 N7 Mn1 112.26(15) . .
C6 N7 Mn1 110.52(14) . .
C8 N7 Mn1 105.00(15) . .
N7 C8 C9 110.8(2) . .
N1 C9 C8 109.6(2) . .
N22 O21 Mn1 113.27(14) . .
C23 N22 O21 118.6(2) . .
C23 N22 Ni2 117.17(17) . .
O21 N22 Ni2 124.19(15) . .
N22 C23 C24 116.4(2) . .
N29 C24 C25 122.1(2) . .
N29 C24 C23 115.3(2) . .
C25 C24 C23 122.5(2) . .
C26 C25 C24 119.2(2) . .
C27 C26 C25 118.8(2) . .
C26 C27 C28 118.9(2) . .
N29 C28 C27 123.2(2) . .
C28 N29 C24 117.7(2) . .
C28 N29 Ni2 129.27(17) . .
C24 N29 Ni2 112.74(16) . .
N32 O31 Mn1 111.78(13) . .
C33 N32 O31 116.9(2) . .
C33 N32 Ni2 117.98(17) . .
O31 N32 Ni2 124.91(15) . .
N32 C33 C34 115.7(2) . .
N39 C34 C35 122.0(2) . .
N39 C34 C33 115.8(2) . .
C35 C34 C33 122.1(2) . .
C36 C35 C34 119.3(3) . .
C37 C36 C35 118.8(3) . .
C36 C37 C38 119.1(3) . .
N39 C38 C37 122.9(2) . .
C38 N39 C34 117.9(2) . .
C38 N39 Ni2 129.21(17) . .
C34 N39 Ni2 112.81(17) . .
N42 O41 Mn1 112.16(13) . .
C43 N42 O41 118.0(2) . .
C43 N42 Ni2 117.18(16) . .
O41 N42 Ni2 124.41(15) . .
N42 C43 C44 115.8(2) . .
N49 C44 C45 122.0(2) . .
N49 C44 C43 115.7(2) . .
C45 C44 C43 122.3(2) . .
C44 C45 C46 119.2(2) . .
C47 C46 C45 118.7(2) . .
C46 C47 C48 119.1(2) . .
N49 C48 C47 122.6(2) . .
C48 N49 C44 118.4(2) . .
C48 N49 Ni2 128.60(18) . .
C44 N49 Ni2 113.00(15) . .
O51 Cl50 O52 108.0(3) . .
O51 Cl50 O53 110.5(3) . .
O52 Cl50 O53 106.87(16) . .
O51 Cl50 O54 108.01(18) . .
O52 Cl50 O54 112.28(18) . .
O53 Cl50 O54 111.12(16) . .
O63 Cl60 O63 104.3(4) 2_655 .
O63 Cl60 O61 138.9(4) 2_655 .
O63 Cl60 O61 116.6(4) . .
O63 Cl60 O61 116.6(4) 2_655 2_655
O63 Cl60 O61 138.9(4) . 2_655
O61 Cl60 O61 23.7(6) . 2_655
O63 Cl60 O62 48.5(3) 2_655 .
O63 Cl60 O62 111.0(3) . .
O61 Cl60 O62 108.6(6) . .
O61 Cl60 O62 99.5(6) 2_655 .
O63 Cl60 O62 111.0(3) 2_655 2_655
O63 Cl60 O62 48.5(3) . 2_655
O61 Cl60 O62 99.5(6) . 2_655
O61 Cl60 O62 108.6(6) 2_655 2_655
O62 Cl60 O62 151.4(4) . 2_655
O63 Cl60 O64 108.8(4) 2_655 2_655
O63 Cl60 O64 58.8(3) . 2_655
O61 Cl60 O64 89.9(6) . 2_655
O61 Cl60 O64 108.4(6) 2_655 2_655
O62 Cl60 O64 72.8(3) . 2_655
O62 Cl60 O64 102.5(3) 2_655 2_655
O63 Cl60 O64 58.8(3) 2_655 .
O63 Cl60 O64 108.8(4) . .
O61 Cl60 O64 108.4(6) . .
O61 Cl60 O64 89.9(6) 2_655 .
O62 Cl60 O64 102.5(3) . .
O62 Cl60 O64 72.8(3) 2_655 .
O64 Cl60 O64 161.6(5) 2_655 .
O61 O61 Cl60 78.2(3) 2_655 .
O63 O62 Cl60 59.6(3) 2_655 .
O63 O62 O64 102.1(4) 2_655 2_655
Cl60 O62 O64 54.2(2) . 2_655
O62 O63 Cl60 71.9(4) 2_655 .
O62 O63 O64 129.5(5) 2_655 2_655
Cl60 O63 O64 66.4(3) . 2_655
O63 O64 Cl60 54.8(3) 2_655 .
O63 O64 O62 93.6(4) 2_655 2_655
Cl60 O64 O62 53.0(2) . 2_655
O71 Cl70 O71 113.9(3) . 2_656
O71 Cl70 O72 112.0(3) . 2_656
O71 Cl70 O72 108.2(2) 2_656 2_656
O71 Cl70 O72 108.2(2) . .
O71 Cl70 O72 112.0(3) 2_656 .
O72 Cl70 O72 102.0(4) 2_656 .
N80 C81 C82 179.2(3) . .

loop_
_geom_bond_atom_site_label_1
_geom_bond_atom_site_label_2
_geom_bond_distance
_geom_bond_site_symmetry_2
Mn1 O31 1.9134(17) .
Mn1 O21 2.0118(19) .
Mn1 O41 2.0604(18) .
Mn1 N7 2.080(2) .
Mn1 N4 2.180(2) .
Mn1 N1 2.219(2) .
N1 C10 1.482(3) .
N1 C2 1.484(3) .
N1 C9 1.500(3) .
Ni2 N22 2.042(2) .
Ni2 N42 2.054(2) .
Ni2 N32 2.055(2) .
Ni2 N49 2.100(2) .
Ni2 N29 2.107(2) .
Ni2 N39 2.109(2) .
C2 C3 1.520(4) .
C3 N4 1.503(3) .
N4 C11 1.483(3) .
N4 C5 1.491(3) .
C5 C6 1.522(3) .
C6 N7 1.501(3) .
N7 C12 1.492(3) .
N7 C8 1.505(3) .
C8 C9 1.514(3) .
O21 N22 1.348(3) .
N22 C23 1.286(3) .
C23 C24 1.461(3) .
C24 N29 1.356(3) .
C24 C25 1.389(4) .
C25 C26 1.387(4) .
C26 C27 1.383(4) .
C27 C28 1.384(4) .
C28 N29 1.343(3) .
O31 N32 1.368(3) .
N32 C33 1.281(3) .
C33 C34 1.459(4) .
C34 N39 1.362(3) .
C34 C35 1.388(4) .
C35 C36 1.385(4) .
C36 C37 1.383(4) .
C37 C38 1.388(4) .
C38 N39 1.338(3) .
O41 N42 1.349(2) .
N42 C43 1.290(3) .
C43 C44 1.468(3) .
C44 N49 1.355(3) .
C44 C45 1.389(3) .
C45 C46 1.391(4) .
C46 C47 1.383(4) .
C47 C48 1.390(4) .
C48 N49 1.340(3) .
Cl50 O51 1.395(3) .
Cl50 O52 1.400(3) .
Cl50 O53 1.416(3) .
Cl50 O54 1.426(2) .
Cl60 O63 1.350(5) 2_655
Cl60 O63 1.350(5) .
Cl60 O61 1.413(4) .
Cl60 O61 1.413(4) 2_655
Cl60 O62 1.488(4) .
Cl60 O62 1.488(4) 2_655
Cl60 O64 1.512(5) 2_655
Cl60 O64 1.512(5) .
O61 O61 0.580(16) 2_655
O62 O63 1.173(7) 2_655
O62 O64 1.781(7) 2_655
O63 O62 1.173(7) 2_655
O63 O64 1.412(8) 2_655
O64 O63 1.412(8) 2_655
O64 O62 1.781(7) 2_655
Cl70 O71 1.378(3) .
Cl70 O71 1.378(3) 2_656
Cl70 O72 1.422(3) 2_656
Cl70 O72 1.422(3) .
N80 C81 1.135(4) .
C81 C82 1.451(4) .
